data_4112345
loop_
_publ_author_name
'Jun Harada'
'Keiichiro Ogawa'

_publ_section_title
;
 X-ray Diffraction Analysis of Nonequilibrium States in Crystals:
 Observation of an Unstable Conformer in Flash-Cooled Crystals
;
_journal_name_full 'Journal of the American Chemical Society'
_journal_page_first 3539
_journal_page_last 3544
_journal_paper_doi 10.1021/ja038203l
_journal_volume 126
_journal_year 2004
_chemical_formula_sum 'C12 H10 N2'
_chemical_formula_weight 182.22
_chemical_melting_point 341
_chemical_name_common azobenzene
_chemical_name_systematic
; 
(E)-1,2-diphenyldiazene 
;
_space_group_IT_number 14
_symmetry_cell_setting monoclinic
_symmetry_space_group_name_Hall '-P 2yab'
_symmetry_space_group_name_H-M 'P 1 21/a 1'
_atom_sites_solution_hydrogens geom
_atom_sites_solution_primary direct
_atom_sites_solution_secondary geom
_audit_creation_method SHELXL-97
_cell_angle_alpha 90.00
_cell_angle_beta 112.426(2)
_cell_angle_gamma 90.00
_cell_formula_units_Z 4
_cell_length_a 12.1902(13)
_cell_length_b 5.7856(6)
_cell_length_c 15.2364(16)
_cell_measurement_reflns_used 5916
_cell_measurement_temperature 300
_cell_measurement_theta_max 27.4
_cell_measurement_theta_min 2.7
_cell_volume 993.32(18)
_computing_cell_refinement 'SAINT (Bruker, 1998)'
_computing_data_collection 'SMART (Bruker, 1998)'
_computing_data_reduction SAINT
_computing_molecular_graphics 'SHELXTL (Sheldrick, 1997)'
_computing_publication_material SHELXTL
_computing_structure_refinement 'SHELXL-97 (Sheldrick, 1997)'
_computing_structure_solution 'SHELXS-97 (Sheldrick, 1990)'
_diffrn_ambient_temperature 300
_diffrn_detector_area_resol_mean 8.192
_diffrn_measured_fraction_theta_full 0.999
_diffrn_measured_fraction_theta_max 0.999
_diffrn_measurement_device_type 'Bruker SMART 1000 CCD diffractometer'
_diffrn_measurement_method \w_scan
_diffrn_radiation_monochromator graphite
_diffrn_radiation_source 'fine-focus sealed tube'
_diffrn_radiation_type MoK\a
_diffrn_radiation_wavelength 0.71073
_diffrn_reflns_av_R_equivalents 0.0165
_diffrn_reflns_av_sigmaI/netI 0.0099
_diffrn_reflns_limit_h_max 15
_diffrn_reflns_limit_h_min -15
_diffrn_reflns_limit_k_max 7
_diffrn_reflns_limit_k_min -7
_diffrn_reflns_limit_l_max 19
_diffrn_reflns_limit_l_min -19
_diffrn_reflns_number 12407
_diffrn_reflns_theta_full 27.54
_diffrn_reflns_theta_max 27.54
_diffrn_reflns_theta_min 2.89
_exptl_absorpt_coefficient_mu 0.074
_exptl_absorpt_correction_T_max 0.987947
_exptl_absorpt_correction_T_min 0.777233
_exptl_absorpt_correction_type multi-scan
_exptl_absorpt_process_details 'SADABS (Sheldrick, 1996)'
_exptl_crystal_colour red
_exptl_crystal_density_diffrn 1.218
_exptl_crystal_description block
_exptl_crystal_F_000 384
_exptl_crystal_size_max 0.40
_exptl_crystal_size_mid 0.40
_exptl_crystal_size_min 0.30
_refine_diff_density_max 0.210
_refine_diff_density_min -0.186
_refine_diff_density_rms 0.032
_refine_ls_extinction_coef 0.177(12)
_refine_ls_extinction_expression Fc^*^=kFc[1+0.001xFc^2^\l^3^/sin(2\q)]^-1/4^
_refine_ls_extinction_method SHELXL
_refine_ls_goodness_of_fit_ref 1.110
_refine_ls_hydrogen_treatment mixed
_refine_ls_matrix_type full
_refine_ls_number_parameters 146
_refine_ls_number_reflns 2292
_refine_ls_number_restraints 5
_refine_ls_restrained_S_all 1.119
_refine_ls_R_factor_all 0.0500
_refine_ls_R_factor_gt 0.0428
_refine_ls_shift/su_max 0.000
_refine_ls_shift/su_mean 0.000
_refine_ls_structure_factor_coef Fsqd
_refine_ls_weighting_details 'calc w=1/[\s^2^(Fo^2^)+(0.0685P)^2^+0.1289P] where P=(Fo^2^+2Fc^2^)/3'
_refine_ls_weighting_scheme calc
_refine_ls_wR_factor_gt 0.1269
_refine_ls_wR_factor_ref 0.1336
_reflns_number_gt 1893
_reflns_number_total 2292
_reflns_threshold_expression >2sigma(I)
_cod_data_source_file ja038203lsi20030829_041403.cif
_cod_data_source_block azo300K
_cod_database_code 4112345

loop_
_symmetry_equiv_pos_as_xyz
'x, y, z'
'-x+1/2, y+1/2, -z'
'-x, -y, -z'
'x-1/2, -y-1/2, z'

loop_
_atom_site_label
_atom_site_type_symbol
_atom_site_fract_x
_atom_site_fract_y
_atom_site_fract_z
_atom_site_U_iso_or_equiv
_atom_site_adp_type
_atom_site_occupancy
_atom_site_symmetry_multiplicity
_atom_site_calc_flag
_atom_site_refinement_flags
_atom_site_disorder_assembly
_atom_site_disorder_group
N11 N 0.00327(9) 0.39795(17) 0.48856(7) 0.0439(3) Uani 1 1 d . . .
C11 C 0.07320(9) 0.36558(19) 0.43244(8) 0.0397(3) Uani 1 1 d . . .
C12 C 0.05899(11) 0.1556(2) 0.38566(9) 0.0499(3) Uani 1 1 d . . .
C13 C 0.12261(13) 0.1103(2) 0.32924(10) 0.0560(4) Uani 1 1 d . . .
C14 C 0.20254(12) 0.2705(3) 0.32192(10) 0.0550(4) Uani 1 1 d . . .
C15 C 0.21913(11) 0.4777(2) 0.37103(9) 0.0519(3) Uani 1 1 d . . .
C16 C 0.15421(10) 0.5272(2) 0.42603(8) 0.0437(3) Uani 1 1 d . . .
H12 H 0.0015(14) 0.042(3) 0.3915(11) 0.063(4) Uiso 1 1 d . . .
H13 H 0.1094(14) -0.038(3) 0.2954(12) 0.071(4) Uiso 1 1 d . . .
H14 H 0.2469(14) 0.239(3) 0.2845(12) 0.065(4) Uiso 1 1 d . . .
H15 H 0.2790(13) 0.590(3) 0.3685(11) 0.058(4) Uiso 1 1 d . . .
H16 H 0.1634(11) 0.667(2) 0.4602(9) 0.045(3) Uiso 1 1 d . . .
N21 N 0.52243(12) 0.5755(3) 0.03012(9) 0.0545(4) Uani 0.82 1 d PD . 1
C21 C 0.64691(6) 0.5534(2) 0.07933(8) 0.0473(4) Uani 0.82 1 d PGD A 1
C22 C 0.70208(10) 0.73623(19) 0.14041(10) 0.0582(5) Uani 0.82 1 d PGD A 1
H22 H 0.6573 0.8608 0.1464 0.070 Uiso 0.82 1 calc PR A 1
C23 C 0.82472(11) 0.7315(2) 0.19243(10) 0.0630(5) Uani 0.82 1 d PG A 1
H23 H 0.8614 0.8529 0.2330 0.076 Uiso 0.82 1 calc PR A 1
C24 C 0.89219(7) 0.5439(3) 0.18337(11) 0.0594(5) Uani 0.82 1 d PG A 1
H24 H 0.9737 0.5408 0.2179 0.071 Uiso 0.82 1 calc PR A 1
C25 C 0.83702(11) 0.3611(2) 0.12229(11) 0.0615(5) Uani 0.82 1 d PG A 1
H25 H 0.8818 0.2364 0.1163 0.074 Uiso 0.82 1 calc PR A 1
C26 C 0.71438(11) 0.3658(2) 0.07027(9) 0.0553(4) Uani 0.82 1 d PG A 1
H26 H 0.6777 0.2443 0.0297 0.066 Uiso 0.82 1 calc PR A 1
N21' N 0.5381(4) 0.4231(11) 0.0063(5) 0.0596(12) Uiso 0.18 1 d PD . 2
C21' C 0.6536(4) 0.4801(13) 0.0694(5) 0.0596(12) Uiso 0.18 1 d PGD B 2
C22' C 0.6735(6) 0.6920(12) 0.1173(6) 0.0596(12) Uiso 0.18 1 d PG B 2
H22' H 0.6101 0.7904 0.1096 0.072 Uiso 0.18 1 calc PR B 2
C23' C 0.7887(8) 0.7558(12) 0.1768(6) 0.0596(12) Uiso 0.18 1 d PG B 2
H23' H 0.8019 0.8965 0.2087 0.072 Uiso 0.18 1 calc PR B 2
C24' C 0.8841(5) 0.6077(15) 0.1884(7) 0.0596(12) Uiso 0.18 1 d PG B 2
H24' H 0.9606 0.6501 0.2279 0.072 Uiso 0.18 1 calc PR B 2
C25' C 0.8642(4) 0.3958(14) 0.1405(7) 0.0596(12) Uiso 0.18 1 d PG B 2
H25' H 0.9275 0.2974 0.1482 0.072 Uiso 0.18 1 calc PR B 2
C26' C 0.7490(6) 0.3320(11) 0.0809(6) 0.0596(12) Uiso 0.18 1 d PGD B 2
H26' H 0.7357 0.1913 0.0491 0.072 Uiso 0.18 1 calc PR B 2

loop_
_atom_site_aniso_label
_atom_site_aniso_U_11
_atom_site_aniso_U_22
_atom_site_aniso_U_33
_atom_site_aniso_U_23
_atom_site_aniso_U_13
_atom_site_aniso_U_12
N11 0.0449(5) 0.0414(5) 0.0505(6) -0.0028(4) 0.0241(4) -0.0005(4)
C11 0.0381(5) 0.0415(6) 0.0403(5) 0.0006(4) 0.0157(4) 0.0030(4)
C12 0.0526(7) 0.0435(6) 0.0572(7) -0.0059(5) 0.0251(6) -0.0024(5)
C13 0.0661(8) 0.0497(7) 0.0570(7) -0.0091(6) 0.0287(6) 0.0053(6)
C14 0.0586(7) 0.0637(8) 0.0518(7) 0.0009(6) 0.0312(6) 0.0108(6)
C15 0.0488(7) 0.0588(8) 0.0544(7) 0.0023(6) 0.0266(6) -0.0014(6)
C16 0.0442(6) 0.0435(6) 0.0447(6) -0.0023(5) 0.0186(5) -0.0006(4)
N21 0.0519(8) 0.0576(8) 0.0540(8) -0.0090(6) 0.0201(6) -0.0030(6)
C21 0.0500(8) 0.0525(10) 0.0420(7) -0.0018(7) 0.0206(6) -0.0051(6)
C22 0.0504(10) 0.0656(10) 0.0584(10) -0.0146(8) 0.0206(8) -0.0096(8)
C23 0.0512(10) 0.0784(12) 0.0564(10) -0.0117(9) 0.0171(8) -0.0081(9)
C24 0.0509(9) 0.0784(15) 0.0467(8) 0.0000(10) 0.0160(7) -0.0008(8)
C25 0.0554(10) 0.0754(12) 0.0504(10) -0.0030(8) 0.0167(8) 0.0057(9)
C26 0.0544(10) 0.0627(10) 0.0459(8) -0.0029(7) 0.0159(7) 0.0029(8)

loop_
_atom_type_symbol
_atom_type_description
_atom_type_scat_dispersion_real
_atom_type_scat_dispersion_imag
_atom_type_scat_source
C C 0.0033 0.0016 'International Tables Vol C Tables 4.2.6.8 and 6.1.1.4'
H H 0.0000 0.0000 'International Tables Vol C Tables 4.2.6.8 and 6.1.1.4'
N N 0.0061 0.0033 'International Tables Vol C Tables 4.2.6.8 and 6.1.1.4'

loop_
_geom_angle_atom_site_label_1
_geom_angle_atom_site_label_2
_geom_angle_atom_site_label_3
_geom_angle
_geom_angle_site_symmetry_1
N11 N11 C11 114.11(12) 3_566
C12 C11 C16 120.42(10) .
C12 C11 N11 115.84(10) .
C16 C11 N11 123.70(10) .
C13 C12 C11 119.71(12) .
C13 C12 H12 121.0(9) .
C11 C12 H12 119.3(9) .
C14 C13 C12 120.20(12) .
C14 C13 H13 121.6(10) .
C12 C13 H13 118.3(10) .
C13 C14 C15 119.95(12) .
C13 C14 H14 120.5(10) .
C15 C14 H14 119.6(10) .
C16 C15 C14 120.43(12) .
C16 C15 H15 119.2(9) .
C14 C15 H15 120.3(9) .
C15 C16 C11 119.25(11) .
C15 C16 H16 122.4(8) .
C11 C16 H16 118.3(8) .
N21 N21 C21 114.21(18) 3_665
C22 C21 C26 120.0 .
C22 C21 N21 115.39(11) .
C26 C21 N21 124.61(11) .
C23 C22 C21 120.0 .
C23 C22 H22 120.0 .
C21 C22 H22 120.0 .
C22 C23 C24 120.0 .
C22 C23 H23 120.0 .
C24 C23 H23 120.0 .
C23 C24 C25 120.0 .
C23 C24 H24 120.0 .
C25 C24 H24 120.0 .
C24 C25 C26 120.0 .
C24 C25 H25 120.0 .
C26 C25 H25 120.0 .
C25 C26 C21 120.0 .
C25 C26 H26 120.0 .
C21 C26 H26 120.0 .
N21' N21' C21' 115.5(8) 3_665
C22' C21' C26' 120.0 .
C22' C21' N21' 119.4(5) .
C26' C21' N21' 120.6(6) .
C23' C22' C21' 120.0 .
C23' C22' H22' 120.0 .
C21' C22' H22' 120.0 .
C22' C23' C24' 120.0 .
C22' C23' H23' 120.0 .
C24' C23' H23' 120.0 .
C25' C24' C23' 120.0 .
C25' C24' H24' 120.0 .
C23' C24' H24' 120.0 .
C24' C25' C26' 120.0 .
C24' C25' H25' 120.0 .
C26' C25' H25' 120.0 .
C25' C26' C21' 120.0 .
C25' C26' H26' 120.0 .
C21' C26' H26' 120.0 .

loop_
_geom_bond_atom_site_label_1
_geom_bond_atom_site_label_2
_geom_bond_distance
_geom_bond_site_symmetry_2
N11 N11 1.2424(19) 3_566
N11 C11 1.4315(14) .
C11 C12 1.3856(17) .
C11 C16 1.3903(16) .
C12 C13 1.3848(18) .
C12 H12 0.988(17) .
C13 C14 1.380(2) .
C13 H13 0.979(18) .
C14 C15 1.386(2) .
C14 H14 0.940(17) .
C15 C16 1.3844(16) .
C15 H15 0.988(16) .
C16 H16 0.946(14) .
N21 N21 1.234(3) 3_665
N21 C21 1.4189(16) .
C21 C22 1.4000 .
C21 C26 1.4000 .
C22 C23 1.4000 .
C22 H22 0.9300 .
C23 C24 1.4000 .
C23 H23 0.9300 .
C24 C25 1.4000 .
C24 H24 0.9300 .
C25 C26 1.4000 .
C25 H25 0.9300 .
C26 H26 0.9300 .
N21' N21' 1.248(8) 3_665
N21' C21' 1.407(6) .
C21' C22' 1.4000 .
C21' C26' 1.4000 .
C22' C23' 1.4000 .
C22' H22' 0.9300 .
C23' C24' 1.4000 .
C23' H23' 0.9300 .
C24' C25' 1.4000 .
C24' H24' 0.9300 .
C25' C26' 1.4000 .
C25' H25' 0.9300 .
C26' H26' 0.9300 .

loop_
_geom_torsion_atom_site_label_1
_geom_torsion_atom_site_label_2
_geom_torsion_atom_site_label_3
_geom_torsion_atom_site_label_4
_geom_torsion
_geom_torsion_site_symmetry_1
N11 N11 C11 C12 -164.31(13) 3_566
N11 N11 C11 C16 17.83(19) 3_566
C16 C11 C12 C13 -2.50(19) .
N11 C11 C12 C13 179.56(11) .
C11 C12 C13 C14 2.0(2) .
C12 C13 C14 C15 -0.1(2) .
C13 C14 C15 C16 -1.3(2) .
C14 C15 C16 C11 0.81(19) .
C12 C11 C16 C15 1.10(18) .
N11 C11 C16 C15 178.87(11) .
N21 N21 C21 C22 173.16(16) 3_665
N21 N21 C21 C26 -6.9(2) 3_665
C26 C21 C22 C23 0.0 .
N21 C21 C22 C23 179.96(13) .
C21 C22 C23 C24 0.0 .
C22 C23 C24 C25 0.0 .
C23 C24 C25 C26 0.0 .
C24 C25 C26 C21 0.0 .
C22 C21 C26 C25 0.0 .
N21 C21 C26 C25 -179.95(14) .
N21' N21' C21' C22' 4.2(12) 3_665
N21' N21' C21' C26' -172.8(8) 3_665
C26' C21' C22' C23' 0.0 .
N21' C21' C22' C23' -177.0(8) .
C21' C22' C23' C24' 0.0 .
C22' C23' C24' C25' 0.0 .
C23' C24' C25' C26' 0.0 .
C24' C25' C26' C21' 0.0 .
C22' C21' C26' C25' 0.0 .
N21' C21' C26' C25' 177.0(8) .
